data_7009139
loop_
_publ_author_name
'Fei, Bao-Li'
'Sun, Wei-Yin'
'Yu, Kai-Bei'
'Tang, Wen-Xia'

_publ_section_title
;
 Construction of co-ordination networks of
 1,6-bis(4'-pyridyl)-2,5-diazahexane with silver(I) and copper(I).
 Structural diversity through change in metal ions and counter ions
;
_journal_issue 5
_journal_name_full 'Journal of the Chemical Society, Dalton Transactions'
_journal_page_first 805
_journal_paper_doi 10.1039/a908910a
_journal_year 2000
_chemical_formula_sum 'C14 H16 Cl Cu N4 O4'
_chemical_formula_weight 403.30
_chemical_name_systematic
; 
 ? 
;
_space_group_IT_number 19
_symmetry_cell_setting orthorhombic
_symmetry_space_group_name_Hall 'P 2ac 2ab'
_symmetry_space_group_name_H-M 'P 21 21 21'
_atom_sites_solution_hydrogens geom
_atom_sites_solution_primary direct
_atom_sites_solution_secondary difmap
_audit_creation_method SHELXL
_cell_angle_alpha 90.00
_cell_angle_beta 90.00
_cell_angle_gamma 90.00
_cell_formula_units_Z 4
_cell_length_a 9.055(2)
_cell_length_b 10.734(2)
_cell_length_c 18.338(3)
_cell_measurement_reflns_used 29
_cell_measurement_temperature 296(2)
_cell_measurement_theta_max 16.41
_cell_measurement_theta_min 2.92
_cell_volume 1782.4(6)
_computing_cell_refinement 'Siemens XSCANS'
_computing_data_collection 'Siemens XSCANS'
_computing_data_reduction 'Siemens SHELXTL'
_computing_molecular_graphics 'Siemens SHELXTL'
_computing_publication_material 'Siemens SHELXTL'
_computing_structure_refinement 'SHELXL-93 (Sheldrick, 1993)'
_computing_structure_solution 'SHELXS-86 (Sheldrick, 1990)'
_diffrn_ambient_temperature 296(2)
_diffrn_measurement_device 'Siemens P4'
_diffrn_measurement_method '\w scans'
_diffrn_radiation_monochromator graphite
_diffrn_radiation_source 'normal-focus sealed tube'
_diffrn_radiation_type MoK\a
_diffrn_radiation_wavelength 0.71073
_diffrn_reflns_av_R_equivalents 0.0066
_diffrn_reflns_av_sigmaI/netI 0.0798
_diffrn_reflns_limit_h_max 11
_diffrn_reflns_limit_h_min 0
_diffrn_reflns_limit_k_max 13
_diffrn_reflns_limit_k_min -1
_diffrn_reflns_limit_l_max 22
_diffrn_reflns_limit_l_min -1
_diffrn_reflns_number 2290
_diffrn_reflns_theta_max 25.99
_diffrn_reflns_theta_min 2.20
_diffrn_standards_decay_% 2.94
_diffrn_standards_interval_count 97
_diffrn_standards_number 3
_exptl_absorpt_coefficient_mu 1.400
_exptl_absorpt_correction_T_max 0.9717
_exptl_absorpt_correction_T_min 0.8510
_exptl_absorpt_correction_type empirical
_exptl_crystal_density_diffrn 1.503
_exptl_crystal_F_000 824
_exptl_crystal_size_max 0.36
_exptl_crystal_size_mid 0.28
_exptl_crystal_size_min 0.16
_refine_diff_density_max 0.320
_refine_diff_density_min -0.328
_refine_diff_density_rms 0.052
_refine_ls_abs_structure_details 'Flack H D (1983), Acta Cryst. A39, 876-881'
_refine_ls_abs_structure_Flack -0.03(3)
_refine_ls_extinction_coef 0.0022(6)
_refine_ls_extinction_expression Fc^*^=kFc[1+0.001xFc^2^\l^3^/sin(2\q)]^-1/4^
_refine_ls_extinction_method SHELXL
_refine_ls_goodness_of_fit_all 0.801
_refine_ls_goodness_of_fit_obs 1.063
_refine_ls_hydrogen_treatment none
_refine_ls_matrix_type full
_refine_ls_number_parameters 218
_refine_ls_number_reflns 2123
_refine_ls_number_restraints 0
_refine_ls_restrained_S_all 0.804
_refine_ls_restrained_S_obs 1.063
_refine_ls_R_factor_all 0.1021
_refine_ls_R_factor_obs 0.0426
_refine_ls_shift/esd_max -0.004
_refine_ls_shift/esd_mean 0.000
_refine_ls_structure_factor_coef Fsqd
_refine_ls_weighting_details 'w=1/[\s^2^(Fo^2^)+(0.0491P)^2^+0.0000P] where P=(Fo^2^+2Fc^2^)/3'
_refine_ls_weighting_scheme calc
_refine_ls_wR_factor_all 0.1004
_refine_ls_wR_factor_obs 0.0868
_reflns_number_observed 1026
_reflns_number_total 2124
_reflns_observed_criterion >2sigma(I)
_cod_data_source_file a908910a.txt
_cod_data_source_block '[Cu(BPDH)]ClO4'
_cod_depositor_comments
;
The following automatic conversions were performed:
'_symmetry_cell_setting' value 'Orthorhombic' changed to 'orthorhombic'
according to '/home/saulius/struct/CIF-dictionaries/cif_core.dic'
dictionary named 'cif_core.dic' version 2.4.1 from 2010-06-29.

Automatic conversion script
Id: cif_fix_enum 1527 2010-12-29 10:47:43Z saulius 

The following automatic conversions were performed:

'_refine_ls_weighting_scheme' value 'calc
w=1/[\s^2^(Fo^2^)+(0.0491P)^2^+0.0000P] where P=(Fo^2^+2Fc^2^)/3' was
changed to 'calc'. New tag '_refine_ls_weighting_details' was
created. The value of the new tag was set to
'w=1/[\s^2^(Fo^2^)+(0.0491P)^2^+0.0000P] where P=(Fo^2^+2Fc^2^)/3'.

Automatic conversion script
Id: cif_fix_values 3143 2015-03-26 13:38:13Z robertas 
;
_cod_original_sg_symbol_H-M P2(1)2(1)2(1)
_cod_database_code 7009139

loop_
_symmetry_equiv_pos_as_xyz
'x, y, z'
'-x+1/2, -y, z+1/2'
'-x, y+1/2, -z+1/2'
'x+1/2, -y+1/2, -z'

loop_
_atom_site_aniso_label
_atom_site_aniso_U_11
_atom_site_aniso_U_22
_atom_site_aniso_U_33
_atom_site_aniso_U_23
_atom_site_aniso_U_13
_atom_site_aniso_U_12
Cu 0.0775(6) 0.0603(5) 0.0561(5) 0.0026(9) 0.0026(6) 0.0095(8)
Cl 0.079(2) 0.135(3) 0.0790(15) -0.001(2) 0.003(2) 0.009(2)
O1 0.082(5) 0.184(7) 0.182(7) 0.024(9) 0.031(5) -0.019(10)
O2 0.129(7) 0.198(9) 0.165(7) 0.015(7) -0.065(6) 0.002(6)
O3 0.110(8) 0.425(21) 0.392(18) 0.283(17) 0.092(10) 0.044(10)
O4 0.529(24) 0.350(16) 0.268(13) -0.245(14) -0.226(16) 0.247(18)
N1 0.051(4) 0.069(4) 0.051(4) 0.004(4) 0.004(3) -0.007(4)
N2 0.071(5) 0.052(4) 0.056(4) 0.002(3) -0.009(4) -0.009(4)
N3 0.094(6) 0.051(4) 0.060(4) -0.009(4) 0.027(4) -0.032(4)
N4 0.067(5) 0.056(4) 0.076(5) 0.007(4) -0.001(4) -0.009(4)
C1 0.095(7) 0.105(7) 0.050(5) -0.003(5) -0.013(5) -0.028(7)
C2 0.072(6) 0.101(6) 0.062(5) 0.006(6) 0.005(6) -0.028(5)
C3 0.067(6) 0.069(5) 0.059(5) 0.002(5) 0.002(5) -0.001(5)
C4 0.054(6) 0.069(5) 0.085(6) 0.001(5) 0.011(6) -0.009(5)
C5 0.056(6) 0.046(4) 0.072(6) 0.011(4) -0.018(5) -0.001(4)
C6 0.075(7) 0.067(6) 0.086(6) 0.017(5) -0.025(6) -0.005(5)
C7 0.071(8) 0.094(8) 0.062(7) 0.004(6) 0.000(7) -0.024(7)
C8 0.100(9) 0.077(6) 0.054(6) -0.020(5) 0.009(7) -0.031(7)
C9 0.076(6) 0.064(6) 0.087(6) -0.020(5) 0.019(6) -0.022(6)
C10 0.070(6) 0.038(5) 0.086(6) -0.008(4) 0.017(5) -0.016(5)
C11 0.094(7) 0.059(5) 0.115(8) 0.030(6) 0.018(7) 0.008(6)
C12 0.083(7) 0.059(5) 0.114(7) 0.030(5) 0.038(7) 0.015(6)
C13 0.055(6) 0.072(7) 0.127(8) 0.025(6) 0.011(6) 0.010(5)
C14 0.072(7) 0.079(7) 0.153(9) 0.019(8) 0.025(8) 0.012(6)

loop_
_atom_site_label
_atom_site_type_symbol
_atom_site_fract_x
_atom_site_fract_y
_atom_site_fract_z
_atom_site_U_iso_or_equiv
_atom_site_thermal_displace_type
_atom_site_occupancy
_atom_site_calc_flag
_atom_site_refinement_flags
_atom_site_disorder_group
Cu Cu 0.20032(10) 0.49830(10) 0.42762(4) 0.0646(3) Uani 1 d . .
Cl Cl -0.3180(4) 0.5384(3) 0.30176(15) 0.0978(9) Uani 1 d . .
O1 O -0.1827(8) 0.5021(9) 0.2853(4) 0.149(3) Uani 1 d . .
O2 O -0.4047(9) 0.5787(8) 0.2458(5) 0.164(4) Uani 1 d . .
O3 O -0.3801(10) 0.4426(13) 0.3365(7) 0.309(10) Uani 1 d . .
O4 O -0.3076(23) 0.6309(14) 0.3449(7) 0.383(12) Uani 1 d . .
N1 N 0.5489(7) 0.9277(6) 0.5036(3) 0.057(2) Uani 1 d . .
N2 N 0.2781(7) 0.6212(6) 0.3441(3) 0.060(2) Uani 1 d . .
N3 N 0.1187(8) 0.3880(6) 0.3374(3) 0.068(2) Uani 1 d . .
N4 N -0.1528(8) 0.0888(6) 0.5049(3) 0.067(2) Uani 1 d . .
C1 C 0.4784(10) 0.8669(8) 0.3817(4) 0.083(3) Uani 1 d . .
H1 H 0.5003(10) 0.8657(8) 0.3321(4) 0.100 Uiso 1 calc R .
C2 C 0.5760(9) 0.9210(8) 0.4310(4) 0.078(3) Uani 1 d . .
H2 H 0.6639(9) 0.9541(8) 0.4133(4) 0.094 Uiso 1 calc R .
C3 C 0.4258(10) 0.8762(7) 0.5254(4) 0.065(2) Uani 1 d . .
H3 H 0.4054(10) 0.8762(7) 0.5751(4) 0.078 Uiso 1 calc R .
C4 C 0.3246(10) 0.8219(7) 0.4791(5) 0.069(2) Uani 1 d . .
H4 H 0.2375(10) 0.7891(7) 0.4980(5) 0.083 Uiso 1 calc R .
C5 C 0.3505(9) 0.8157(7) 0.4066(4) 0.058(2) Uani 1 d . .
C6 C 0.2480(9) 0.7556(7) 0.3539(4) 0.076(3) Uani 1 d . .
H6A H 0.1474(9) 0.7661(7) 0.3710(4) 0.091 Uiso 1 calc R .
H6B H 0.2564(9) 0.7972(7) 0.3072(4) 0.091 Uiso 1 calc R .
C7 C 0.2086(12) 0.5741(8) 0.2774(4) 0.076(3) Uani 1 d . .
H7A H 0.2609(12) 0.6056(8) 0.2351(4) 0.091 Uiso 1 calc R .
H7B H 0.1072(12) 0.6029(8) 0.2748(4) 0.091 Uiso 1 calc R .
C8 C 0.2119(13) 0.4338(8) 0.2772(4) 0.077(3) Uani 1 d . .
H8A H 0.1751(13) 0.4025(8) 0.2310(4) 0.092 Uiso 1 calc R .
H8B H 0.3125(13) 0.4047(8) 0.2835(4) 0.092 Uiso 1 calc R .
C9 C 0.1300(10) 0.2533(7) 0.3426(4) 0.076(3) Uani 1 d . .
H9A H 0.2311(10) 0.2310(7) 0.3544(4) 0.091 Uiso 1 calc R .
H9B H 0.1066(10) 0.2169(7) 0.2956(4) 0.091 Uiso 1 calc R .
C10 C 0.0292(10) 0.1994(7) 0.3991(5) 0.065(2) Uani 1 d . .
C11 C -0.1024(11) 0.2467(8) 0.4180(5) 0.089(3) Uani 1 d . .
H11 H -0.1358(11) 0.3186(8) 0.3950(5) 0.107 Uiso 1 calc R .
C12 C -0.1887(11) 0.1922(7) 0.4701(5) 0.085(3) Uani 1 d . .
H12 H -0.2780(11) 0.2301(7) 0.4817(5) 0.102 Uiso 1 calc R .
C13 C -0.0227(10) 0.0413(7) 0.4850(5) 0.085(3) Uani 1 d . .
H13 H 0.0092(10) -0.0311(7) 0.5080(5) 0.102 Uiso 1 calc R .
C14 C 0.0677(10) 0.0933(8) 0.4322(6) 0.101(3) Uani 1 d . .
H14 H 0.1558(10) 0.0542(8) 0.4197(6) 0.121 Uiso 1 calc R .

loop_
_atom_type_symbol
_atom_type_description
_atom_type_scat_dispersion_real
_atom_type_scat_dispersion_imag
_atom_type_scat_source
C C 0.0033 0.0016 'International Tables Vol C Tables 4.2.6.8 and 6.1.1.4'
H H 0.0000 0.0000 'International Tables Vol C Tables 4.2.6.8 and 6.1.1.4'
N N 0.0061 0.0033 'International Tables Vol C Tables 4.2.6.8 and 6.1.1.4'
O O 0.0106 0.0060 'International Tables Vol C Tables 4.2.6.8 and 6.1.1.4'
Cl Cl 0.1484 0.1585 'International Tables Vol C Tables 4.2.6.8 and 6.1.1.4'
Cu Cu 0.3201 1.2651 'International Tables Vol C Tables 4.2.6.8 and 6.1.1.4'

loop_
_geom_angle_atom_site_label_1
_geom_angle_atom_site_label_2
_geom_angle_atom_site_label_3
_geom_angle
_geom_angle_site_symmetry_1
_geom_angle_site_symmetry_3
_geom_angle_publ_flag
N1 Cu N4 104.0(2) 4_466 4_556 ?
N1 Cu N2 115.3(2) 4_466 . ?
N4 Cu N2 120.1(3) 4_556 . ?
N1 Cu N3 117.4(3) 4_466 . ?
N4 Cu N3 115.8(3) 4_556 . ?
N2 Cu N3 84.4(2) . . ?
O4 Cl O1 107.7(10) . . ?
O4 Cl O3 109.6(10) . . ?
O1 Cl O3 105.8(6) . . ?
O4 Cl O2 105.3(7) . . ?
O1 Cl O2 117.1(6) . . ?
O3 Cl O2 111.2(7) . . ?
C3 N1 C2 115.7(7) . . ?
C3 N1 Cu 123.5(5) . 4_566 ?
C2 N1 Cu 120.7(6) . 4_566 ?
C7 N2 C6 111.1(7) . . ?
C7 N2 Cu 104.1(5) . . ?
C6 N2 Cu 116.9(5) . . ?
C9 N3 C8 110.0(7) . . ?
C9 N3 Cu 118.0(6) . . ?
C8 N3 Cu 101.2(4) . . ?
C12 N4 C13 114.0(8) . . ?
C12 N4 Cu 121.1(6) . 4_456 ?
C13 N4 Cu 124.4(6) . 4_456 ?
C5 C1 C2 119.4(8) . . ?
N1 C2 C1 123.0(8) . . ?
N1 C3 C4 123.9(7) . . ?
C5 C4 C3 120.7(8) . . ?
C4 C5 C1 117.3(8) . . ?
C4 C5 C6 123.5(8) . . ?
C1 C5 C6 119.2(8) . . ?
N2 C6 C5 112.8(6) . . ?
N2 C7 C8 109.8(8) . . ?
N3 C8 C7 108.7(8) . . ?
N3 C9 C10 112.8(7) . . ?
C14 C10 C11 115.9(9) . . ?
C14 C10 C9 119.0(9) . . ?
C11 C10 C9 125.1(8) . . ?
C10 C11 C12 121.8(8) . . ?
N4 C12 C11 123.9(8) . . ?
N4 C13 C14 123.9(8) . . ?
C10 C14 C13 120.4(9) . . ?

loop_
_geom_bond_atom_site_label_1
_geom_bond_atom_site_label_2
_geom_bond_distance
_geom_bond_site_symmetry_2
_geom_bond_publ_flag
Cu N1 2.025(6) 4_466 ?
Cu N4 2.043(6) 4_556 ?
Cu N2 2.141(6) . ?
Cu N3 2.165(6) . ?
Cl O4 1.272(10) . ?
Cl O1 1.320(7) . ?
Cl O3 1.334(11) . ?
Cl O2 1.362(8) . ?
N1 C3 1.307(9) . ?
N1 C2 1.356(8) . ?
N1 Cu 2.025(6) 4_566 ?
N2 C7 1.465(9) . ?
N2 C6 1.479(9) . ?
N3 C9 1.453(9) . ?
N3 C8 1.474(9) . ?
N4 C12 1.321(8) . ?
N4 C13 1.334(9) . ?
N4 Cu 2.043(6) 4_456 ?
C1 C5 1.360(10) . ?
C1 C2 1.392(9) . ?
C3 C4 1.379(9) . ?
C4 C5 1.353(10) . ?
C5 C6 1.486(9) . ?
C7 C8 1.506(9) . ?
C9 C10 1.496(10) . ?
C10 C14 1.336(10) . ?
C10 C11 1.341(10) . ?
C11 C12 1.366(10) . ?
C13 C14 1.387(11) . ?

loop_
_geom_torsion_atom_site_label_1
_geom_torsion_atom_site_label_2
_geom_torsion_atom_site_label_3
_geom_torsion_atom_site_label_4
_geom_torsion
_geom_torsion_site_symmetry_1
_geom_torsion_site_symmetry_2
_geom_torsion_site_symmetry_3
_geom_torsion_site_symmetry_4
_geom_torsion_publ_flag
N1 Cu N2 C7 -107.3(6) 4_466 . . . ?
N4 Cu N2 C7 127.0(6) 4_556 . . . ?
N3 Cu N2 C7 10.4(6) . . . . ?
N1 Cu N2 C6 15.6(6) 4_466 . . . ?
N4 Cu N2 C6 -110.1(6) 4_556 . . . ?
N3 Cu N2 C6 133.3(5) . . . . ?
N1 Cu N3 C9 -103.3(6) 4_466 . . . ?
N4 Cu N3 C9 20.3(7) 4_556 . . . ?
N2 Cu N3 C9 141.1(6) . . . . ?
N1 Cu N3 C8 136.7(5) 4_466 . . . ?
N4 Cu N3 C8 -99.7(6) 4_556 . . . ?
N2 Cu N3 C8 21.1(5) . . . . ?
C3 N1 C2 C1 2.0(12) . . . . ?
Cu N1 C2 C1 177.5(6) 4_566 . . . ?
C5 C1 C2 N1 -1.3(13) . . . . ?
C2 N1 C3 C4 -2.4(12) . . . . ?
Cu N1 C3 C4 -177.7(6) 4_566 . . . ?
N1 C3 C4 C5 2.0(13) . . . . ?
C3 C4 C5 C1 -1.1(12) . . . . ?
C3 C4 C5 C6 178.3(7) . . . . ?
C2 C1 C5 C4 0.7(13) . . . . ?
C2 C1 C5 C6 -178.7(7) . . . . ?
C7 N2 C6 C5 -162.6(7) . . . . ?
Cu N2 C6 C5 78.2(7) . . . . ?
C4 C5 C6 N2 -89.0(10) . . . . ?
C1 C5 C6 N2 90.4(9) . . . . ?
C6 N2 C7 C8 -167.5(8) . . . . ?
Cu N2 C7 C8 -40.9(10) . . . . ?
C9 N3 C8 C7 -175.0(10) . . . . ?
Cu N3 C8 C7 -49.5(9) . . . . ?
N2 C7 C8 N3 65.3(12) . . . . ?
C8 N3 C9 C10 -175.7(7) . . . . ?
Cu N3 C9 C10 69.0(9) . . . . ?
N3 C9 C10 C14 -151.5(8) . . . . ?
N3 C9 C10 C11 31.2(12) . . . . ?
C14 C10 C11 C12 2.5(14) . . . . ?
C9 C10 C11 C12 179.9(8) . . . . ?
C13 N4 C12 C11 0.3(12) . . . . ?
Cu N4 C12 C11 -172.1(7) 4_456 . . . ?
C10 C11 C12 N4 -1.3(15) . . . . ?
C12 N4 C13 C14 -0.7(13) . . . . ?
Cu N4 C13 C14 171.4(7) 4_456 . . . ?
C11 C10 C14 C13 -2.8(14) . . . . ?
C9 C10 C14 C13 179.6(8) . . . . ?
N4 C13 C14 C10 2.0(15) . . . . ?
